data_1575903
loop_
_publ_author_name
'Ye, Yu-Meng'
'Li, Zhi'

_publ_section_title
;
 Construction of &#x3b1;-quinonyl-&#x3b1;-hydroxy/amino acid esters
 through the redox chain reaction.
;
_journal_issue 43
_journal_name_full 'Chemical science'
_journal_page_first 20564
_journal_page_last 20569
_journal_paper_doi 10.1039/d5sc05582b
_journal_volume 16
_journal_year 2025
_chemical_formula_moiety 'C17 H23 N O6'
_chemical_formula_sum 'C17 H23 N O6'
_chemical_formula_weight 337.36
_space_group_crystal_system monoclinic
_space_group_IT_number 14
_space_group_name_Hall '-P 2ybc'
_space_group_name_H-M_alt 'P 1 21/c 1'
_atom_sites_solution_hydrogens geom
_atom_sites_solution_primary dual
_audit_creation_date 2023-12-01
_audit_creation_method
;
Olex2 1.2
(compiled 2018.05.29 svn.r3508 for OlexSys, GUI svn.r5506)
;
_audit_update_record
;
2025-02-28 deposited with the CCDC.	2025-09-29 downloaded from the CCDC.
;
_cell_angle_alpha 90
_cell_angle_beta 102.306(2)
_cell_angle_gamma 90
_cell_formula_units_Z 4
_cell_length_a 9.5963(5)
_cell_length_b 9.8669(5)
_cell_length_c 18.7412(9)
_cell_measurement_reflns_used 5968
_cell_measurement_temperature 150(2)
_cell_measurement_theta_max 22.96
_cell_measurement_theta_min 3.00
_cell_volume 1733.75(15)
_computing_cell_refinement 'SAINT V8.40B (?, 2016)'
_computing_data_reduction 'SAINT V8.40B (?, 2016)'
_computing_molecular_graphics 'Olex2 (Dolomanov et al., 2009)'
_computing_publication_material 'Olex2 (Dolomanov et al., 2009)'
_computing_structure_refinement 'ShelXL (Sheldrick, 2015)'
_computing_structure_solution 'ShelXT (Sheldrick, 2015)'
_diffrn_ambient_temperature 150.0
_diffrn_measured_fraction_theta_full 1.000
_diffrn_measured_fraction_theta_max 1.000
_diffrn_measurement_device_type 'Bruker APEX-II CCD'
_diffrn_measurement_method '\f and \w scans'
_diffrn_radiation_type MoK\a
_diffrn_radiation_wavelength 0.71073
_diffrn_reflns_av_R_equivalents 0.0934
_diffrn_reflns_av_unetI/netI 0.0350
_diffrn_reflns_Laue_measured_fraction_full 1.000
_diffrn_reflns_Laue_measured_fraction_max 1.000
_diffrn_reflns_limit_h_max 12
_diffrn_reflns_limit_h_min -12
_diffrn_reflns_limit_k_max 12
_diffrn_reflns_limit_k_min -12
_diffrn_reflns_limit_l_max 24
_diffrn_reflns_limit_l_min -24
_diffrn_reflns_number 70113
_diffrn_reflns_point_group_measured_fraction_full 1.000
_diffrn_reflns_point_group_measured_fraction_max 1.000
_diffrn_reflns_theta_full 25.242
_diffrn_reflns_theta_max 27.513
_diffrn_reflns_theta_min 2.172
_diffrn_standards_number 0
_exptl_absorpt_coefficient_mu 0.098
_exptl_absorpt_correction_T_max 0.0110
_exptl_absorpt_correction_T_min 0.0013
_exptl_absorpt_correction_type none
_exptl_absorpt_process_details
;
SADABS-2016/2 (Bruker,2016/2) was used for absorption correction.
wR2(int) was 0.0839 before and 0.0749 after correction.
The Ratio of minimum to maximum transmission is 0.1182.
The \l/2 correction factor is Not present.
;
_exptl_crystal_colour 'clear light colourless'
_exptl_crystal_colour_lustre clear
_exptl_crystal_colour_modifier light
_exptl_crystal_colour_primary colourless
_exptl_crystal_density_diffrn 1.292
_exptl_crystal_description block
_exptl_crystal_F_000 720
_exptl_crystal_size_max 0.1
_exptl_crystal_size_mid 0.1
_exptl_crystal_size_min 0.1
_refine_diff_density_max 0.260
_refine_diff_density_min -0.152
_refine_diff_density_rms 0.060
_refine_ls_extinction_method none
_refine_ls_goodness_of_fit_ref 1.053
_refine_ls_hydrogen_treatment constr
_refine_ls_matrix_type full
_refine_ls_number_parameters 223
_refine_ls_number_reflns 3992
_refine_ls_number_restraints 0
_refine_ls_restrained_S_all 1.053
_refine_ls_R_factor_all 0.1051
_refine_ls_R_factor_gt 0.0639
_refine_ls_shift/su_max 0.000
_refine_ls_shift/su_mean 0.000
_refine_ls_structure_factor_coef Fsqd
_refine_ls_weighting_details 'w=1/[\s^2^(Fo^2^)+(0.0828P)^2^+0.2198P] where P=(Fo^2^+2Fc^2^)/3'
_refine_ls_weighting_scheme calc
_refine_ls_wR_factor_gt 0.1448
_refine_ls_wR_factor_ref 0.1664
_reflns_Friedel_coverage 0.000
_reflns_number_gt 2464
_reflns_number_total 3992
_reflns_threshold_expression 'I > 2\s(I)'
_cod_data_source_file d5sc05582b2.cif
_cod_data_source_block mo_ghc_yym_1592_4_0m
_cod_depositor_comments 'Adding full bibliography for 1575903.cif.'
_cod_database_code 1575903
_shelx_shelxl_version_number 2018/3
_shelx_space_group_comment
;
The symmetry employed for this shelxl refinement is uniquely defined
by the following loop, which should always be used as a source of
symmetry information in preference to the above space-group names.
They are only intended as comments.
;
_shelx_estimated_absorpt_t_max 0.990
_shelx_estimated_absorpt_t_min 0.990
_olex2_refinement_description
;
1. Fixed Uiso
 At 1.2 times of:
  All C(H) groups, All C(H,H) groups, All N(H) groups
 At 1.5 times of:
  All C(H,H,H) groups
2.a Ternary CH refined with riding coordinates:
 C00B(H00B)
2.b Secondary CH2 refined with riding coordinates:
 C00F(H00A,H00C)
2.c Aromatic/amide H refined with riding coordinates:
 N007(H007), C00G(H00G)
2.d Idealised Me refined as rotating group:
 C00J(H00D,H00E,H00F), C00K(H00H,H00I,H00J), C00L(H00K,H00L,H00M), C00M(H00N,
 H00O,H00P), C00N(H00Q,H00R,H00S), C00O(H00T,H00U,H00V)
;
_olex2_submission_special_instructions 'No special instructions were received'

loop_
_space_group_symop_operation_xyz
'x, y, z'
'-x, y+1/2, -z+1/2'
'-x, -y, -z'
'x, -y-1/2, z-1/2'

loop_
_atom_site_label
_atom_site_type_symbol
_atom_site_fract_x
_atom_site_fract_y
_atom_site_fract_z
_atom_site_U_iso_or_equiv
_atom_site_adp_type
_atom_site_occupancy
_atom_site_site_symmetry_order
_atom_site_calc_flag
_atom_site_refinement_flags_posn
_atom_site_refinement_flags_adp
_atom_site_refinement_flags_occupancy
_atom_site_disorder_assembly
_atom_site_disorder_group
O001 O 0.48582(16) 0.42081(15) 0.82504(7) 0.0517(4) Uani 1 1 d . . . . .
O002 O 0.14848(16) 0.84009(15) 0.67043(8) 0.0544(4) Uani 1 1 d . . . . .
O003 O 0.64304(17) 0.64418(16) 0.75121(9) 0.0587(4) Uani 1 1 d . . . . .
O004 O 0.38311(18) 0.61428(17) 0.85062(8) 0.0595(4) Uani 1 1 d . . . . .
O005 O 0.08381(17) 0.61811(17) 0.66994(9) 0.0618(4) Uani 1 1 d . . . . .
O006 O 0.5098(2) 0.32898(19) 0.52046(9) 0.0704(5) Uani 1 1 d . . . . .
N007 N 0.31471(19) 0.68405(19) 0.70457(10) 0.0516(5) Uani 1 1 d . . . . .
H007 H 0.375470 0.751685 0.707632 0.062 Uiso 1 1 calc R . . . .
C008 C 0.1729(2) 0.7069(2) 0.68074(11) 0.0507(5) Uani 1 1 d . . . . .
C009 C 0.4152(2) 0.5365(2) 0.80754(12) 0.0495(5) Uani 1 1 d . . . . .
C00A C 0.4716(2) 0.5014(2) 0.68113(11) 0.0493(5) Uani 1 1 d . . . . .
C00B C 0.3659(2) 0.5491(2) 0.72487(12) 0.0498(5) Uani 1 1 d . . . . .
H00B H 0.281182 0.488137 0.710978 0.060 Uiso 1 1 calc R . . . .
C00C C 0.6172(2) 0.5601(2) 0.70205(12) 0.0515(5) Uani 1 1 d . . . . .
C00D C 0.4365(2) 0.4172(2) 0.62359(12) 0.0529(5) Uani 1 1 d . . . . .
C00E C 0.5452(3) 0.3873(2) 0.57873(12) 0.0561(6) Uani 1 1 d . . . . .
C00F C 0.5112(3) 0.3808(2) 0.90209(12) 0.0547(6) Uani 1 1 d . . . . .
H00A H 0.528984 0.282008 0.905987 0.066 Uiso 1 1 calc R . . . .
H00C H 0.424699 0.400098 0.921155 0.066 Uiso 1 1 calc R . . . .
C00G C 0.7253(3) 0.5157(2) 0.66233(13) 0.0573(6) Uani 1 1 d . . . . .
H00G H 0.820597 0.546827 0.678094 0.069 Uiso 1 1 calc R . . . .
C00H C 0.0003(3) 0.8895(3) 0.64434(13) 0.0579(6) Uani 1 1 d . . . . .
C00I C 0.6942(3) 0.4334(2) 0.60497(13) 0.0577(6) Uani 1 1 d . . . . .
C00J C 0.6352(3) 0.4536(3) 0.94781(13) 0.0611(6) Uani 1 1 d . . . . .
H00D H 0.720716 0.436828 0.928387 0.092 Uiso 1 1 calc GR . . . .
H00E H 0.650900 0.420577 0.998217 0.092 Uiso 1 1 calc GR . . . .
H00F H 0.615392 0.551076 0.946848 0.092 Uiso 1 1 calc GR . . . .
C00K C 0.2929(3) 0.3521(3) 0.59864(14) 0.0635(6) Uani 1 1 d . . . . .
H00H H 0.285245 0.273610 0.629612 0.095 Uiso 1 1 calc GR . . . .
H00I H 0.281728 0.322489 0.547826 0.095 Uiso 1 1 calc GR . . . .
H00J H 0.218094 0.417769 0.602216 0.095 Uiso 1 1 calc GR . . . .
C00L C -0.0843(3) 0.8596(3) 0.70253(15) 0.0691(7) Uani 1 1 d . . . . .
H00K H -0.082110 0.762026 0.712453 0.104 Uiso 1 1 calc GR . . . .
H00L H -0.183332 0.888945 0.685211 0.104 Uiso 1 1 calc GR . . . .
H00M H -0.042046 0.908591 0.747413 0.104 Uiso 1 1 calc GR . . . .
C00M C 0.0200(3) 1.0401(3) 0.63655(15) 0.0701(7) Uani 1 1 d . . . . .
H00N H 0.072469 1.077255 0.683065 0.105 Uiso 1 1 calc GR . . . .
H00O H -0.073511 1.084027 0.623026 0.105 Uiso 1 1 calc GR . . . .
H00P H 0.073907 1.056915 0.598508 0.105 Uiso 1 1 calc GR . . . .
C00N C -0.0642(3) 0.8256(3) 0.57144(14) 0.0720(7) Uani 1 1 d . . . . .
H00Q H 0.003426 0.832416 0.539094 0.108 Uiso 1 1 calc GR . . . .
H00R H -0.152559 0.873087 0.549341 0.108 Uiso 1 1 calc GR . . . .
H00S H -0.085158 0.730020 0.578635 0.108 Uiso 1 1 calc GR . . . .
C00O C 0.8020(3) 0.3868(3) 0.56285(15) 0.0748(8) Uani 1 1 d . . . . .
H00T H 0.812674 0.288135 0.567166 0.112 Uiso 1 1 calc GR . . . .
H00U H 0.893914 0.430234 0.582582 0.112 Uiso 1 1 calc GR . . . .
H00V H 0.769658 0.411411 0.511322 0.112 Uiso 1 1 calc GR . . . .

loop_
_atom_site_aniso_label
_atom_site_aniso_U_11
_atom_site_aniso_U_22
_atom_site_aniso_U_33
_atom_site_aniso_U_23
_atom_site_aniso_U_13
_atom_site_aniso_U_12
O001 0.0584(9) 0.0502(9) 0.0462(8) 0.0018(7) 0.0104(7) 0.0032(7)
O002 0.0482(9) 0.0520(9) 0.0622(9) 0.0039(7) 0.0100(7) 0.0032(7)
O003 0.0568(10) 0.0582(10) 0.0608(10) -0.0077(8) 0.0114(7) -0.0037(7)
O004 0.0654(11) 0.0573(10) 0.0565(9) -0.0028(8) 0.0142(8) 0.0074(8)
O005 0.0493(9) 0.0551(10) 0.0781(11) 0.0030(8) 0.0066(8) -0.0015(8)
O006 0.0888(13) 0.0691(11) 0.0527(10) -0.0090(8) 0.0138(9) 0.0078(9)
N007 0.0483(11) 0.0475(10) 0.0584(11) 0.0036(8) 0.0102(8) 0.0010(8)
C008 0.0505(13) 0.0511(13) 0.0504(12) 0.0013(10) 0.0108(10) -0.0003(11)
C009 0.0479(12) 0.0481(12) 0.0531(12) -0.0016(10) 0.0120(10) -0.0009(10)
C00A 0.0533(13) 0.0456(12) 0.0481(12) 0.0054(10) 0.0089(10) 0.0031(9)
C00B 0.0472(12) 0.0472(12) 0.0537(12) 0.0015(10) 0.0078(9) -0.0013(9)
C00C 0.0544(13) 0.0480(12) 0.0504(12) 0.0030(10) 0.0073(10) 0.0006(10)
C00D 0.0589(14) 0.0487(12) 0.0486(12) 0.0046(10) 0.0059(10) 0.0037(10)
C00E 0.0692(16) 0.0475(12) 0.0507(13) 0.0027(10) 0.0109(11) 0.0075(11)
C00F 0.0628(15) 0.0540(13) 0.0480(12) 0.0050(10) 0.0133(11) 0.0032(11)
C00G 0.0532(13) 0.0572(14) 0.0630(14) 0.0025(11) 0.0156(11) -0.0001(10)
C00H 0.0506(13) 0.0596(14) 0.0616(14) 0.0017(11) 0.0076(11) 0.0095(11)
C00I 0.0689(16) 0.0516(13) 0.0551(13) 0.0071(11) 0.0189(11) 0.0077(11)
C00J 0.0614(15) 0.0692(16) 0.0524(13) 0.0000(11) 0.0110(11) 0.0015(12)
C00K 0.0647(15) 0.0623(15) 0.0593(14) -0.0063(11) 0.0039(12) -0.0028(12)
C00L 0.0579(15) 0.0722(17) 0.0793(17) -0.0064(13) 0.0193(13) 0.0066(12)
C00M 0.0648(16) 0.0617(16) 0.0821(18) 0.0072(13) 0.0117(13) 0.0137(12)
C00N 0.0692(17) 0.0757(18) 0.0645(15) 0.0007(13) -0.0007(12) 0.0139(14)
C00O 0.0821(19) 0.0722(18) 0.0767(17) 0.0002(14) 0.0316(15) 0.0106(15)

loop_
_atom_type_symbol
_atom_type_description
_atom_type_scat_dispersion_real
_atom_type_scat_dispersion_imag
_atom_type_scat_source
C C 0.0033 0.0016 'International Tables Vol C Tables 4.2.6.8 and 6.1.1.4'
H H 0.0000 0.0000 'International Tables Vol C Tables 4.2.6.8 and 6.1.1.4'
N N 0.0061 0.0033 'International Tables Vol C Tables 4.2.6.8 and 6.1.1.4'
O O 0.0106 0.0060 'International Tables Vol C Tables 4.2.6.8 and 6.1.1.4'

loop_
_geom_angle_atom_site_label_1
_geom_angle_atom_site_label_2
_geom_angle_atom_site_label_3
_geom_angle
_geom_angle_site_symmetry_1
_geom_angle_site_symmetry_3
_geom_angle_publ_flag
C009 O001 C00F 116.23(17) . . ?
C008 O002 C00H 119.67(18) . . ?
C008 N007 C00B 120.08(19) . . ?
O002 C008 N007 110.01(19) . . ?
O005 C008 O002 126.1(2) . . ?
O005 C008 N007 123.9(2) . . ?
O001 C009 C00B 110.56(18) . . ?
O004 C009 O001 124.9(2) . . ?
O004 C009 C00B 124.2(2) . . ?
C00C C00A C00B 116.02(19) . . ?
C00D C00A C00B 123.0(2) . . ?
C00D C00A C00C 120.8(2) . . ?
N007 C00B C009 110.95(18) . . ?
N007 C00B C00A 112.02(17) . . ?
C00A C00B C009 115.30(18) . . ?
O003 C00C C00A 119.4(2) . . ?
O003 C00C C00G 122.1(2) . . ?
C00G C00C C00A 118.5(2) . . ?
C00A C00D C00E 119.0(2) . . ?
C00A C00D C00K 124.7(2) . . ?
C00K C00D C00E 116.3(2) . . ?
O006 C00E C00D 120.1(2) . . ?
O006 C00E C00I 120.5(2) . . ?
C00I C00E C00D 119.4(2) . . ?
O001 C00F C00J 112.39(18) . . ?
C00I C00G C00C 122.1(2) . . ?
O002 C00H C00L 108.70(19) . . ?
O002 C00H C00M 102.95(19) . . ?
O002 C00H C00N 109.85(19) . . ?
C00M C00H C00L 110.9(2) . . ?
C00M C00H C00N 111.0(2) . . ?
C00N C00H C00L 112.9(2) . . ?
C00E C00I C00O 117.1(2) . . ?
C00G C00I C00E 119.4(2) . . ?
C00G C00I C00O 123.5(3) . . ?

loop_
_geom_bond_atom_site_label_1
_geom_bond_atom_site_label_2
_geom_bond_distance
_geom_bond_site_symmetry_2
_geom_bond_publ_flag
O001 C009 1.332(3) . ?
O001 C00F 1.466(3) . ?
O002 C008 1.342(3) . ?
O002 C00H 1.484(3) . ?
O003 C00C 1.225(3) . ?
O004 C009 1.201(3) . ?
O005 C008 1.211(3) . ?
O006 C00E 1.217(3) . ?
N007 C008 1.357(3) . ?
N007 C00B 1.442(3) . ?
C009 C00B 1.526(3) . ?
C00A C00B 1.509(3) . ?
C00A C00C 1.486(3) . ?
C00A C00D 1.347(3) . ?
C00C C00G 1.466(3) . ?
C00D C00E 1.502(3) . ?
C00D C00K 1.501(3) . ?
C00E C00I 1.481(4) . ?
C00F C00J 1.493(3) . ?
C00G C00I 1.330(3) . ?
C00H C00L 1.521(4) . ?
C00H C00M 1.509(4) . ?
C00H C00N 1.512(4) . ?
C00I C00O 1.501(3) . ?
